data_7719762
loop_
_publ_author_name
'Zhang, Juan'
'Jin, Bo'
'Peng, Rufang'

_publ_section_title
;
 Encapsulation of transition metals in lead-based MOF pores to facilitate
 efficient thermal decomposition of ammonium perchlorate.
;
_journal_issue 44
_journal_name_full 'Dalton transactions (Cambridge, England : 2003)'
_journal_page_first 16582
_journal_page_last 16592
_journal_paper_doi 10.1039/d5dt02030a
_journal_volume 54
_journal_year 2025
_chemical_formula_moiety 'C9 H3 O6 Pb, H6 Mn0.5 O3'
_chemical_formula_sum 'C9 H9 Mn0.5 O9 Pb'
_chemical_formula_weight 495.82
_space_group_crystal_system triclinic
_space_group_IT_number 2
_space_group_name_Hall '-P 1'
_space_group_name_H-M_alt 'P -1'
_atom_sites_solution_hydrogens mixed
_atom_sites_solution_primary dual
_audit_creation_date 2023-08-17
_audit_creation_method
;
Olex2 1.5-ac5-024
(compiled 2022.04.12 svn.rca3783a0 for Rigaku Oxford Diffraction, GUI svn.r6498)
;
_audit_update_record
;
2023-08-31 deposited with the CCDC.	2025-10-10 downloaded from the CCDC.
;
_cell_angle_alpha 63.1950(10)
_cell_angle_beta 73.8520(10)
_cell_angle_gamma 71.7080(10)
_cell_formula_units_Z 2
_cell_length_a 7.0432(3)
_cell_length_b 9.7809(3)
_cell_length_c 9.9389(4)
_cell_measurement_reflns_used 8080
_cell_measurement_temperature 193.00
_cell_measurement_theta_max 38.944
_cell_measurement_theta_min 2.326
_cell_volume 572.64(4)
_computing_cell_refinement 'SAINT V8.40B (?, 2016)'
_computing_data_reduction 'SAINT V8.40B (?, 2016)'
_computing_molecular_graphics 'Olex2 1.5-ac5-024 (Dolomanov et al., 2009)'
_computing_publication_material 'Olex2 1.5-ac5-024 (Dolomanov et al., 2009)'
_computing_structure_refinement 'SHELXL 2019/3 (Sheldrick, 2015)'
_computing_structure_solution 'SHELXT 2018/2 (Sheldrick, 2018)'
_diffrn_ambient_temperature 193.00
_diffrn_measured_fraction_theta_full 0.989
_diffrn_measured_fraction_theta_max 0.989
_diffrn_measurement_device_type 'Bruker APEX-II CCD'
_diffrn_measurement_method '\f and \w scans'
_diffrn_radiation_type MoK\a
_diffrn_radiation_wavelength 0.71073
_diffrn_reflns_av_R_equivalents 0.0429
_diffrn_reflns_av_unetI/netI 0.0523
_diffrn_reflns_Laue_measured_fraction_full 0.989
_diffrn_reflns_Laue_measured_fraction_max 0.989
_diffrn_reflns_limit_h_max 8
_diffrn_reflns_limit_h_min -7
_diffrn_reflns_limit_k_max 11
_diffrn_reflns_limit_k_min -11
_diffrn_reflns_limit_l_max 11
_diffrn_reflns_limit_l_min -11
_diffrn_reflns_number 4093
_diffrn_reflns_point_group_measured_fraction_full 0.989
_diffrn_reflns_point_group_measured_fraction_max 0.989
_diffrn_reflns_theta_full 24.999
_diffrn_reflns_theta_max 24.999
_diffrn_reflns_theta_min 2.326
_diffrn_source_current 40.0
_diffrn_source_power 1.8
_diffrn_source_voltage 45.0
_diffrn_standards_number 0
_exptl_absorpt_coefficient_mu 15.302
_exptl_absorpt_correction_T_max 0.0267
_exptl_absorpt_correction_T_min 0.0021
_exptl_absorpt_correction_type multi-scan
_exptl_absorpt_process_details
;
SADABS-2016/2 (Bruker,2016/2) was used for absorption correction.
wR2(int) was 0.1104 before and 0.0669 after correction.
The Ratio of minimum to maximum transmission is 0.0787.
The \l/2 correction factor is Not present.
;
_exptl_crystal_colour colourless
_exptl_crystal_colour_primary colourless
_exptl_crystal_density_diffrn 2.876
_exptl_crystal_description block
_exptl_crystal_F_000 459
_exptl_crystal_size_max 0.2
_exptl_crystal_size_mid 0.15
_exptl_crystal_size_min 0.14
_refine_diff_density_max 3.368
_refine_diff_density_min -2.768
_refine_diff_density_rms 0.323
_refine_ls_extinction_coef 0.020(2)
_refine_ls_extinction_expression Fc^*^=kFc[1+0.001xFc^2^\l^3^/sin(2\q)]^-1/4^
_refine_ls_extinction_method 'SHELXL-2019/2 (Sheldrick 2019)'
_refine_ls_goodness_of_fit_ref 1.084
_refine_ls_hydrogen_treatment constr
_refine_ls_matrix_type full
_refine_ls_number_parameters 184
_refine_ls_number_reflns 1995
_refine_ls_number_restraints 1
_refine_ls_restrained_S_all 1.084
_refine_ls_R_factor_all 0.0432
_refine_ls_R_factor_gt 0.0429
_refine_ls_shift/su_max 0.001
_refine_ls_shift/su_mean 0.000
_refine_ls_structure_factor_coef Fsqd
_refine_ls_weighting_details 'w=1/[\s^2^(Fo^2^)+(0.0777P)^2^+2.1604P] where P=(Fo^2^+2Fc^2^)/3'
_refine_ls_weighting_scheme calc
_refine_ls_wR_factor_gt 0.1119
_refine_ls_wR_factor_ref 0.1123
_reflns_Friedel_coverage 0.000
_reflns_number_gt 1966
_reflns_number_total 1995
_reflns_threshold_expression 'I > 2\s(I)'
_cod_data_source_file d5dt02030a2.cif
_cod_data_source_block 1
_cod_depositor_comments 'Adding full bibliography for 7719761--7719765.cif.'
_cod_original_formula_sum 'C9 H9 Mn0.50 O9 Pb'
_cod_database_code 7719762
_shelx_shelxl_version_number 2019/3
_shelx_space_group_comment
;
The symmetry employed for this shelxl refinement is uniquely defined
by the following loop, which should always be used as a source of
symmetry information in preference to the above space-group names.
They are only intended as comments.
;
_shelx_estimated_absorpt_t_max 0.223
_shelx_estimated_absorpt_t_min 0.150
_olex2_refinement_description
;
1. Fixed Uiso
 At 1.2 times of:
  All C(H) groups
 At 1.5 times of:
  All O(H,H) groups
2. Restrained distances
 Mn02-H00D \\sim Mn02-H00E
 with sigma of 0.02
3.a Free rotating group:
 O00A(H00D,H00E)
3.b Rotating group:
 O004(H00A,H00B), O00B(H00F,H00H)
3.c Aromatic/amide H refined with riding coordinates:
 C00C(H00C), C00G(H00G), C00I(H00I)
;
_olex2_submission_special_instructions 'No special instructions were received'

loop_
_space_group_symop_operation_xyz
'x, y, z'
'-x, -y, -z'

loop_
_atom_site_label
_atom_site_type_symbol
_atom_site_fract_x
_atom_site_fract_y
_atom_site_fract_z
_atom_site_U_iso_or_equiv
_atom_site_adp_type
_atom_site_occupancy
_atom_site_site_symmetry_order
_atom_site_calc_flag
_atom_site_refinement_flags_posn
_atom_site_refinement_flags_adp
_atom_site_refinement_flags_occupancy
_atom_site_disorder_assembly
_atom_site_disorder_group
Pb01 Pb 1.02635(4) 0.64051(3) 0.09592(3) 0.0245(2) Uani 1 1 d . . . . .
Mn02 Mn 0.500000 0.000000 0.500000 0.0269(4) Uani 1 2 d DS . P . .
O003 O 0.7857(9) 0.5815(7) 0.0194(7) 0.0273(13) Uani 1 1 d . . . . .
O004 O 0.3646(11) 0.1954(8) 0.3120(8) 0.0379(16) Uani 1 1 d . . . . .
H00A H 0.443480 0.261868 0.263711 0.057 Uiso 1 1 d R U . . .
H00B H 0.253889 0.247706 0.348164 0.057 Uiso 1 1 d R U . . .
O005 O 0.2249(11) 1.0941(7) -0.0629(7) 0.0323(15) Uani 1 1 d . . . . .
O006 O 0.0577(11) 0.6481(8) 0.6422(7) 0.0337(15) Uani 1 1 d . . . . .
O007 O 0.0204(11) 1.1131(8) 0.1436(9) 0.0349(15) Uani 1 1 d . . . . .
O008 O 0.6226(11) 0.3884(8) 0.1310(7) 0.0328(14) Uani 1 1 d . . . . .
O009 O 0.1810(10) 0.4116(7) 0.6345(7) 0.0315(14) Uani 1 1 d . . . . .
O00A O 0.3872(12) 0.1281(8) 0.6428(8) 0.0392(18) Uani 1 1 d G . . . .
H00D H 0.264976 0.185797 0.636924 0.059 Uiso 1 1 d DG U . . .
H00E H 0.388003 0.073217 0.740160 0.059 Uiso 1 1 d DG U . . .
O00B O 0.2220(10) -0.0893(8) 0.5870(8) 0.0315(15) Uani 1 1 d . . . . .
H00F H 0.189726 -0.113938 0.685598 0.047 Uiso 1 1 d R U . . .
H00H H 0.244744 -0.178458 0.578246 0.047 Uiso 1 1 d R U . . .
C00C C 0.1623(14) 0.7947(11) 0.3225(10) 0.0279(18) Uani 1 1 d . . . . .
H00C H 0.057987 0.855213 0.370346 0.034 Uiso 1 1 calc R U . . .
C00D C 0.1595(14) 1.0349(10) 0.0777(10) 0.0257(18) Uani 1 1 d . . . . .
C00E C 0.2432(13) 0.8641(10) 0.1712(10) 0.0245(17) Uani 1 1 d . . . . .
C00F C 0.2348(14) 0.6341(11) 0.4059(11) 0.0243(18) Uani 1 1 d . . . . .
C00G C 0.4036(15) 0.7783(11) 0.0987(11) 0.028(2) Uani 1 1 d . . . . .
H00G H 0.462790 0.828525 -0.004456 0.034 Uiso 1 1 calc R U . . .
C00H C 0.1493(14) 0.5602(11) 0.5726(10) 0.0274(19) Uani 1 1 d . . . . .
C00I C 0.3858(14) 0.5458(10) 0.3339(10) 0.0270(18) Uani 1 1 d . . . . .
H00I H 0.429444 0.435907 0.388396 0.032 Uiso 1 1 calc R U . . .
C00J C 0.6356(15) 0.5187(11) 0.1086(10) 0.0247(19) Uani 1 1 d . . . . .
C00K C 0.4734(14) 0.6185(11) 0.1817(11) 0.0268(19) Uani 1 1 d . . . . .

loop_
_atom_site_aniso_label
_atom_site_aniso_U_11
_atom_site_aniso_U_22
_atom_site_aniso_U_33
_atom_site_aniso_U_23
_atom_site_aniso_U_13
_atom_site_aniso_U_12
Pb01 0.0240(3) 0.0250(3) 0.0217(3) -0.01043(18) 0.00258(15) -0.00565(17)
Mn02 0.0280(10) 0.0277(9) 0.0216(9) -0.0125(7) 0.0050(7) -0.0053(7)
O003 0.023(3) 0.030(3) 0.025(3) -0.013(3) 0.005(2) -0.006(2)
O004 0.032(4) 0.031(3) 0.035(4) -0.003(3) 0.000(3) -0.007(3)
O005 0.037(4) 0.026(3) 0.025(3) -0.010(3) 0.007(3) -0.006(3)
O006 0.041(4) 0.030(3) 0.024(3) -0.011(3) 0.001(3) -0.005(3)
O007 0.038(4) 0.025(3) 0.030(3) -0.012(3) 0.005(3) 0.001(3)
O008 0.037(4) 0.028(3) 0.030(3) -0.015(3) 0.002(3) -0.005(3)
O009 0.032(3) 0.025(3) 0.024(3) -0.008(3) 0.006(3) -0.001(3)
O00A 0.048(5) 0.032(4) 0.027(3) -0.015(3) 0.008(3) -0.002(3)
O00B 0.031(4) 0.034(3) 0.026(3) -0.017(3) 0.010(3) -0.009(3)
C00C 0.033(5) 0.031(5) 0.024(4) -0.013(4) -0.004(4) -0.010(4)
C00D 0.029(4) 0.021(4) 0.027(5) -0.011(3) -0.002(4) -0.005(3)
C00E 0.020(4) 0.024(4) 0.028(5) -0.011(4) -0.001(3) -0.005(3)
C00F 0.023(4) 0.025(4) 0.026(5) -0.010(4) 0.001(3) -0.012(3)
C00G 0.032(5) 0.027(5) 0.027(5) -0.015(4) 0.003(4) -0.009(4)
C00H 0.024(4) 0.033(5) 0.022(4) -0.013(4) 0.004(3) -0.007(4)
C00I 0.025(4) 0.025(4) 0.028(4) -0.010(3) -0.003(3) -0.003(3)
C00J 0.030(5) 0.027(5) 0.015(4) -0.011(4) -0.001(3) -0.001(4)
C00K 0.020(4) 0.031(5) 0.029(5) -0.015(4) 0.003(3) -0.007(4)

loop_
_atom_type_symbol
_atom_type_description
_atom_type_scat_dispersion_real
_atom_type_scat_dispersion_imag
_atom_type_scat_source
C C 0.0033 0.0016 'International Tables Vol C Tables 4.2.6.8 and 6.1.1.4'
H H 0.0000 0.0000 'International Tables Vol C Tables 4.2.6.8 and 6.1.1.4'
Mn Mn 0.3368 0.7283 'International Tables Vol C Tables 4.2.6.8 and 6.1.1.4'
O O 0.0106 0.0060 'International Tables Vol C Tables 4.2.6.8 and 6.1.1.4'
Pb Pb -3.3944 10.1111 'International Tables Vol C Tables 4.2.6.8 and 6.1.1.4'

loop_
_geom_angle_atom_site_label_1
_geom_angle_atom_site_label_2
_geom_angle_atom_site_label_3
_geom_angle
_geom_angle_site_symmetry_1
_geom_angle_site_symmetry_3
_geom_angle_publ_flag
O003 Pb01 O003 70.8(2) . 2_765 ?
O003 Pb01 O005 86.1(2) . 2_675 ?
O003 Pb01 O007 82.8(2) . 2_675 ?
O003 Pb01 O009 92.0(2) . 2_666 ?
O005 Pb01 O003 147.3(2) 2_675 2_765 ?
O007 Pb01 O003 101.8(2) 2_675 2_765 ?
O007 Pb01 O005 51.2(2) 2_675 2_675 ?
O007 Pb01 O009 128.0(2) 2_675 2_666 ?
O009 Pb01 O003 125.11(19) 2_666 2_765 ?
O009 Pb01 O005 76.94(19) 2_666 2_675 ?
O004 Mn02 O004 180.0 2_656 . ?
O004 Mn02 O00B 89.3(3) . 2_656 ?
O004 Mn02 O00B 90.7(3) . . ?
O004 Mn02 O00B 89.3(3) 2_656 . ?
O004 Mn02 O00B 90.7(3) 2_656 2_656 ?
O00A Mn02 O004 88.2(3) . 2_656 ?
O00A Mn02 O004 91.8(3) 2_656 2_656 ?
O00A Mn02 O004 91.8(3) . . ?
O00A Mn02 O004 88.2(3) 2_656 . ?
O00A Mn02 O00A 180.0(2) 2_656 . ?
O00A Mn02 O00B 88.8(3) . . ?
O00A Mn02 O00B 88.8(3) 2_656 2_656 ?
O00A Mn02 O00B 91.2(3) 2_656 . ?
O00A Mn02 O00B 91.2(3) . 2_656 ?
O00B Mn02 O00B 180.0 2_656 . ?
Pb01 O003 Pb01 109.2(2) . 2_765 ?
C00J O003 Pb01 98.2(5) . 2_765 ?
C00J O003 Pb01 125.8(6) . . ?
Mn02 O004 H00A 109.4 . . ?
Mn02 O004 H00B 109.2 . . ?
H00A O004 H00B 104.5 . . ?
C00D O005 Pb01 92.2(5) . 2_675 ?
C00D O007 Pb01 94.8(6) . 2_675 ?
C00H O009 Pb01 102.6(5) . 2_666 ?
Mn02 O00A H00D 116.5 . . ?
Mn02 O00A H00E 116.3 . . ?
H00D O00A H00E 104.5 . . ?
Mn02 O00B H00F 109.7 . . ?
Mn02 O00B H00H 109.7 . . ?
H00F O00B H00H 104.2 . . ?
C00E C00C H00C 120.1 . . ?
C00E C00C C00F 119.7(9) . . ?
C00F C00C H00C 120.1 . . ?
O005 C00D O007 121.7(8) . . ?
O005 C00D C00E 119.8(8) . . ?
O007 C00D C00E 118.5(8) . . ?
C00C C00E C00D 120.3(8) . . ?
C00C C00E C00G 121.3(9) . . ?
C00G C00E C00D 118.4(8) . . ?
C00C C00F C00H 119.3(8) . . ?
C00I C00F C00C 119.7(9) . . ?
C00I C00F C00H 121.0(8) . . ?
C00E C00G H00G 120.7 . . ?
C00K C00G C00E 118.7(9) . . ?
C00K C00G H00G 120.7 . . ?
O006 C00H O009 124.3(8) . . ?
O006 C00H C00F 118.5(8) . . ?
O009 C00H C00F 117.2(8) . . ?
C00F C00I H00I 119.9 . . ?
C00F C00I C00K 120.2(8) . . ?
C00K C00I H00I 119.9 . . ?
O003 C00J C00K 115.6(8) . . ?
O008 C00J O003 122.9(8) . . ?
O008 C00J C00K 121.4(9) . . ?
C00G C00K C00I 120.2(8) . . ?
C00G C00K C00J 121.3(8) . . ?
C00I C00K C00J 118.4(8) . . ?

loop_
_geom_bond_atom_site_label_1
_geom_bond_atom_site_label_2
_geom_bond_distance
_geom_bond_site_symmetry_2
_geom_bond_publ_flag
Pb01 O003 2.348(6) . ?
Pb01 O003 2.716(6) 2_765 ?
Pb01 O005 2.578(6) 2_675 ?
Pb01 O007 2.519(7) 2_675 ?
Pb01 O009 2.575(6) 2_666 ?
Mn02 O004 2.163(7) . ?
Mn02 O004 2.163(7) 2_656 ?
Mn02 O00A 2.137(7) 2_656 ?
Mn02 O00A 2.137(7) . ?
Mn02 O00B 2.189(7) . ?
Mn02 O00B 2.189(7) 2_656 ?
O003 C00J 1.295(12) . ?
O004 H00A 0.8707 . ?
O004 H00B 0.8707 . ?
O005 C00D 1.257(11) . ?
O006 C00H 1.254(11) . ?
O007 C00D 1.264(11) . ?
O008 C00J 1.219(12) . ?
O009 C00H 1.267(12) . ?
O00A H00D 0.8700 . ?
O00A H00E 0.8699 . ?
O00B H00F 0.8762 . ?
O00B H00H 0.8760 . ?
C00C H00C 0.9500 . ?
C00C C00E 1.375(13) . ?
C00C C00F 1.405(13) . ?
C00D C00E 1.512(12) . ?
C00E C00G 1.413(13) . ?
C00F C00H 1.506(12) . ?
C00F C00I 1.396(13) . ?
C00G H00G 0.9500 . ?
C00G C00K 1.395(14) . ?
C00I H00I 0.9500 . ?
C00I C00K 1.401(13) . ?
C00J C00K 1.504(12) . ?

loop_
_geom_torsion_atom_site_label_1
_geom_torsion_atom_site_label_2
_geom_torsion_atom_site_label_3
_geom_torsion_atom_site_label_4
_geom_torsion
_geom_torsion_site_symmetry_1
_geom_torsion_site_symmetry_2
_geom_torsion_site_symmetry_3
_geom_torsion_site_symmetry_4
_geom_torsion_publ_flag
Pb01 O003 C00J O008 -114.2(9) . . . . ?
Pb01 O003 C00J O008 6.8(10) 2_765 . . . ?
Pb01 O003 C00J C00K -172.0(7) 2_765 . . . ?
Pb01 O003 C00J C00K 67.0(10) . . . . ?
Pb01 O005 C00D O007 -1.3(9) 2_675 . . . ?
Pb01 O005 C00D C00E 176.7(7) 2_675 . . . ?
Pb01 O007 C00D O005 1.4(10) 2_675 . . . ?
Pb01 O007 C00D C00E -176.7(7) 2_675 . . . ?
Pb01 O009 C00H O006 7.6(11) 2_666 . . . ?
Pb01 O009 C00H C00F -174.7(6) 2_666 . . . ?
O003 C00J C00K C00G 42.5(12) . . . . ?
O003 C00J C00K C00I -140.6(9) . . . . ?
O005 C00D C00E C00C -175.1(8) . . . . ?
O005 C00D C00E C00G 4.2(13) . . . . ?
O007 C00D C00E C00C 3.0(13) . . . . ?
O007 C00D C00E C00G -177.7(9) . . . . ?
O008 C00J C00K C00G -136.3(10) . . . . ?
O008 C00J C00K C00I 40.6(13) . . . . ?
C00C C00E C00G C00K 3.1(14) . . . . ?
C00C C00F C00H O006 -18.5(13) . . . . ?
C00C C00F C00H O009 163.7(9) . . . . ?
C00C C00F C00I C00K 3.7(13) . . . . ?
C00D C00E C00G C00K -176.2(8) . . . . ?
C00E C00C C00F C00H 178.3(8) . . . . ?
C00E C00C C00F C00I -1.0(13) . . . . ?
C00E C00G C00K C00I -0.3(14) . . . . ?
C00E C00G C00K C00J 176.5(9) . . . . ?
C00F C00C C00E C00D 176.9(8) . . . . ?
C00F C00C C00E C00G -2.4(13) . . . . ?
C00F C00I C00K C00G -3.0(14) . . . . ?
C00F C00I C00K C00J -179.9(8) . . . . ?
C00H C00F C00I C00K -175.6(8) . . . . ?
C00I C00F C00H O006 160.9(9) . . . . ?
C00I C00F C00H O009 -17.0(13) . . . . ?
